data_9005394
loop_
_publ_author_name
'Steele, I. M.'
'Pluth, J. J.'
'Livingstone, A.'

_publ_section_title
;
 Crystal structure of susannite, Pb4SO4(CO3)2(OH)2:
 a trimorph with macphersonite and leadhillite
;
_journal_name_full 'European Journal of Mineralogy'
_journal_page_first 493
_journal_page_last 499
_journal_volume 11
_journal_year 1999
_chemical_compound_source 'Leadhills, Scotland'
_chemical_formula_sum 'C2 H2 O12 Pb4 S'
_chemical_name_mineral Susannite
_space_group_IT_number 143
_symmetry_space_group_name_Hall 'P 3'
_symmetry_space_group_name_H-M 'P 3'
_cell_angle_alpha 90
_cell_angle_beta 90
_cell_angle_gamma 120
_cell_formula_units_Z 3
_cell_length_a 9.0718
_cell_length_b 9.0718
_cell_length_c 11.570
_cell_volume 824.614
_database_code_amcsd 0006779
_exptl_crystal_density_diffrn 6.518
_cod_original_formula_sum 'Pb4 S (O12 C2) H2'
_cod_database_code 9005394

loop_
_space_group_symop_operation_xyz
x,y,z
-y,x-y,z
-x+y,-x,z

loop_
_atom_site_aniso_label
_atom_site_aniso_U_11
_atom_site_aniso_U_22
_atom_site_aniso_U_33
_atom_site_aniso_U_12
_atom_site_aniso_U_13
_atom_site_aniso_U_23
Pb1 0.01780 0.01560 0.01640 0.00880 -0.00020 -0.00120
Pb2 0.01640 0.01640 0.01410 0.00670 0.00020 0.00000
Pb3 0.09300 0.04960 0.02740 0.05070 0.00200 0.01350
Pb4 0.13700 0.04330 0.02050 0.06400 -0.00130 0.00000
S1 0.04700 0.04700 0.00700 0.02400 0.00000 0.00000
S2 0.03600 0.03600 0.01900 0.01800 0.00000 0.00000
S3 0.03700 0.03700 0.02100 0.01800 0.00000 0.00000

loop_
_atom_site_label
_atom_site_fract_x
_atom_site_fract_y
_atom_site_fract_z
_atom_site_U_iso_or_equiv
_atom_site_type_symbol
_atom_site_attached_hydrogens
Pb1 0.66770 -0.01130 0.01780 0.01640 Pb 0
Pb2 0.34650 0.01230 0.81360 0.01630 Pb 0
Pb3 0.67130 0.94540 0.58920 0.04990 Pb 0
Pb4 0.66120 0.61170 0.23820 0.05830 Pb 0
S1 0.66667 0.33333 0.43000 0.03400 S 0
S2 0.33333 0.66667 0.41200 0.03000 S 0
S3 0.00000 0.00000 0.41100 0.03200 S 0
O-H1 0.66500 0.05200 0.20500 0.02400 O 1
O-H2 0.30900 -0.01800 0.61900 0.04700 O 1
O3 0.85700 -0.14200 0.06000 0.01300 O 0
O4 0.47800 -0.32800 0.06000 0.01700 O 0
O5 0.66400 0.47400 0.04300 0.01100 O 0
O6 0.47700 -0.19200 0.77300 0.02300 O 0
O7 -0.00200 -0.14400 0.77500 0.02400 O 0
O8 0.52500 0.33600 0.75600 0.03100 O 0
O9 0.66667 0.33333 0.30400 0.04000 O 0
O10 0.83500 0.38200 0.46700 0.13000 O 0
O11 0.33333 0.66667 0.53500 0.09000 O 0
O12 0.50500 0.76700 0.37100 0.14000 O 0
O13 0.00000 0.00000 0.53300 0.06000 O 0
O14 0.16900 0.11000 0.36900 0.21000 O 0
C1 0.00000 0.00000 0.07300 0.01300 C 0
C2 0.33333 -0.33333 0.07000 0.01700 C 0
C3 0.66667 0.33333 0.04700 0.01100 C 0
C4 0.33333 -0.33333 0.77700 0.02300 C 0
C5 0.00000 0.00000 0.78100 0.02400 C 0
C6 0.66667 0.33333 0.76000 0.03100 C 0

loop_
_cod_changelog_entry_id
_cod_changelog_entry_author
_cod_changelog_entry_date
_cod_changelog_entry_text
1
;cod-tools version 3.8.0
Id: cif_guess_AMCSD_atom_types 9574 2023-05-10 09:00:05Z saulius
;
2023-05-10T18:50:02+03:00
;Derived atom types and hydrogen counts
from atom names that follow the AMCSD naming convention
(Wat == water, O-H == hydroxyl).
;

loop_
_cod_related_entry_id
_cod_related_entry_database
_cod_related_entry_code
1 AMCSD 0006779
